data_4025601
loop_
_publ_author_name
'Kinkini Roy'
'Chun Wang'
'Mark D. Smith'
'Perry J. Pellechia'
'Linda S. Shimizu'

_publ_section_title
;
 Alkali Metal Ions As Probes of Structure and Recognition Properties of
 Macrocyclic Pyridyl Urea Hosts
;
_journal_name_full 'Journal of Organic Chemistry'
_journal_page_first 5453
_journal_page_last 5460
_journal_paper_doi 10.1021/jo1009596
_journal_volume 75
_journal_year 2010
_chemical_formula_moiety 'C28 H40 N8 O2, 3(C2 D6 O S)'
_chemical_formula_sum 'C34 H40 D18 N8 O5 S3'
_chemical_formula_weight 773.17
_chemical_name_systematic
; 
 ? 
;
_space_group_IT_number 41
_symmetry_cell_setting orthorhombic
_symmetry_space_group_name_Hall 'A 2 -2ab'
_symmetry_space_group_name_H-M 'A b a 2'
_atom_sites_solution_hydrogens geom
_atom_sites_solution_primary direct
_atom_sites_solution_secondary difmap
_audit_creation_method SHELXL-97
_cell_angle_alpha 90.00
_cell_angle_beta 90.00
_cell_angle_gamma 90.00
_cell_formula_units_Z 8
_cell_length_a 25.3621(14)
_cell_length_b 16.7341(9)
_cell_length_c 18.5947(10)
_cell_measurement_reflns_used 7114
_cell_measurement_temperature 150(2)
_cell_measurement_theta_max 25.724
_cell_measurement_theta_min 2.294
_cell_volume 7891.8(7)
_computing_cell_refinement 'SAINT-Plus Version 6.45 (Bruker, 2001)'
_computing_data_collection 'SMART Version 5.625 (Bruker, 2001)'
_computing_data_reduction 'SAINT-Plus Version 6.45 (Bruker, 2001)'
_computing_molecular_graphics various
_computing_publication_material 'SHELXTL Version 6.14 (Bruker, 2000)'
_computing_structure_refinement 'SHELXL-97 (Sheldrick, 1997)'
_computing_structure_solution 'SHELXS-97 (Sheldrick, 1990)'
_diffrn_ambient_temperature 150(2)
_diffrn_measured_fraction_theta_full 1.000
_diffrn_measured_fraction_theta_max 1.000
_diffrn_measurement_device_type 'Bruker SMART APEX CCD diffractometer'
_diffrn_measurement_method 'omega scans'
_diffrn_radiation_monochromator graphite
_diffrn_radiation_source 'fine-focus sealed tube'
_diffrn_radiation_type MoK\a
_diffrn_radiation_wavelength 0.71073
_diffrn_reflns_av_R_equivalents 0.0400
_diffrn_reflns_av_sigmaI/netI 0.0302
_diffrn_reflns_limit_h_max 31
_diffrn_reflns_limit_h_min -31
_diffrn_reflns_limit_k_max 20
_diffrn_reflns_limit_k_min -20
_diffrn_reflns_limit_l_max 23
_diffrn_reflns_limit_l_min -23
_diffrn_reflns_number 40956
_diffrn_reflns_theta_full 26.37
_diffrn_reflns_theta_max 26.37
_diffrn_reflns_theta_min 1.61
_exptl_absorpt_coefficient_mu 0.237
_exptl_absorpt_correction_T_max 1.0000
_exptl_absorpt_correction_T_min 0.9044
_exptl_absorpt_correction_type multi-scan
_exptl_absorpt_process_details 'SADABS Version 2.05 (Bruker, 2001)'
_exptl_crystal_colour colorless
_exptl_crystal_density_diffrn 1.301
_exptl_crystal_density_method 'not measured'
_exptl_crystal_description plate
_exptl_crystal_F_000 3248
_exptl_crystal_size_max 0.50
_exptl_crystal_size_mid 0.36
_exptl_crystal_size_min 0.16
_refine_diff_density_max 0.469
_refine_diff_density_min -0.221
_refine_diff_density_rms 0.047
_refine_ls_abs_structure_details 'Flack H D (1983), Acta Cryst. A39, 876-881'
_refine_ls_abs_structure_Flack -0.02(5)
_refine_ls_extinction_method none
_refine_ls_goodness_of_fit_ref 1.033
_refine_ls_hydrogen_treatment constr
_refine_ls_matrix_type full
_refine_ls_number_parameters 463
_refine_ls_number_reflns 8080
_refine_ls_number_restraints 1
_refine_ls_restrained_S_all 1.033
_refine_ls_R_factor_all 0.0406
_refine_ls_R_factor_gt 0.0372
_refine_ls_shift/su_max 0.000
_refine_ls_shift/su_mean 0.000
_refine_ls_structure_factor_coef Fsqd
_refine_ls_weighting_details 'calc w=1/[\s^2^(Fo^2^)+(0.0550P)^2^+3.2299P] where P=(Fo^2^+2Fc^2^)/3'
_refine_ls_weighting_scheme calc
_refine_ls_wR_factor_gt 0.0915
_refine_ls_wR_factor_ref 0.0943
_reflns_number_gt 7564
_reflns_number_total 8080
_reflns_threshold_expression >2sigma(I)
_cod_data_source_file jo1009596_si_004.cif
_cod_data_source_block ddmsoss
_cod_depositor_comments
;
The following automatic conversions were performed:

'_symmetry_cell_setting' value 'Orthorhombic' changed to
'orthorhombic' according to the built-in table from CIF Core
dictionary named 'cif_core.dic' version 2.4.1 from 2010-06-29.

Automatic conversion script
Id: cif_fix_values 1646 2011-03-28 12:23:43Z adriana 
;
_cod_original_sg_symbol_Hall 'A 2 -2ac'
_cod_database_code 4025601

loop_
_symmetry_equiv_pos_as_xyz
'x, y, z'
'-x, -y, z'
'x+1/2, -y+1/2, z'
'-x+1/2, y+1/2, z'
'x, y+1/2, z+1/2'
'-x, -y+1/2, z+1/2'
'x+1/2, -y+1, z+1/2'
'-x+1/2, y+1, z+1/2'

loop_
_atom_site_label
_atom_site_type_symbol
_atom_site_fract_x
_atom_site_fract_y
_atom_site_fract_z
_atom_site_U_iso_or_equiv
_atom_site_adp_type
_atom_site_occupancy
_atom_site_symmetry_multiplicity
_atom_site_calc_flag
_atom_site_refinement_flags
_atom_site_disorder_assembly
_atom_site_disorder_group
C1 C 0.36969(8) 0.25121(11) 0.27680(11) 0.0257(4) Uani 1 1 d . . .
C2 C 0.45739(9) 0.27831(13) 0.33213(14) 0.0352(5) Uani 1 1 d . . .
H2A H 0.4932 0.2614 0.3175 0.042 Uiso 1 1 calc R . .
H2B H 0.4592 0.3353 0.3463 0.042 Uiso 1 1 calc R . .
C3 C 0.38671(9) 0.25025(13) 0.40722(12) 0.0312(5) Uani 1 1 d . . .
H3A H 0.3837 0.3072 0.4210 0.037 Uiso 1 1 calc R . .
H3B H 0.3743 0.2177 0.4483 0.037 Uiso 1 1 calc R . .
C4 C 0.44045(9) 0.29681(13) 0.20025(13) 0.0347(5) Uani 1 1 d . . .
H4A H 0.4302 0.2566 0.1638 0.042 Uiso 1 1 calc R . .
H4B H 0.4794 0.2992 0.2013 0.042 Uiso 1 1 calc R . .
C5 C 0.41946(8) 0.37743(13) 0.17721(11) 0.0305(5) Uani 1 1 d . . .
C6 C 0.39930(10) 0.38909(16) 0.10856(13) 0.0413(6) Uani 1 1 d . . .
H6 H 0.3982 0.3462 0.0751 0.050 Uiso 1 1 calc R . .
C7 C 0.38085(11) 0.46347(17) 0.08948(14) 0.0482(6) Uani 1 1 d . . .
H7 H 0.3669 0.4727 0.0428 0.058 Uiso 1 1 calc R . .
C8 C 0.38295(10) 0.52425(15) 0.13939(13) 0.0421(6) Uani 1 1 d . . .
H8 H 0.3708 0.5763 0.1276 0.050 Uiso 1 1 calc R . .
C9 C 0.40310(9) 0.50815(13) 0.20693(12) 0.0338(5) Uani 1 1 d . . .
C10 C 0.40698(11) 0.57382(14) 0.26286(14) 0.0421(6) Uani 1 1 d . . .
H10A H 0.4438 0.5934 0.2643 0.051 Uiso 1 1 calc R . .
H10B H 0.3843 0.6190 0.2476 0.051 Uiso 1 1 calc R . .
C11 C 0.33925(8) 0.54140(12) 0.35016(11) 0.0261(4) Uani 1 1 d . . .
C12 C 0.43313(9) 0.52778(15) 0.38545(15) 0.0409(6) Uani 1 1 d . . .
H12A H 0.4459 0.4735 0.3734 0.049 Uiso 1 1 calc R . .
H12B H 0.4630 0.5652 0.3796 0.049 Uiso 1 1 calc R . .
C13 C 0.36900(9) 0.48141(12) 0.46424(14) 0.0345(5) Uani 1 1 d . . .
H13A H 0.3560 0.4821 0.5144 0.041 Uiso 1 1 calc R . .
H13B H 0.3773 0.4254 0.4515 0.041 Uiso 1 1 calc R . .
C14 C 0.27282(8) 0.49581(13) 0.43441(12) 0.0281(4) Uani 1 1 d . . .
H14A H 0.2512 0.5410 0.4170 0.034 Uiso 1 1 calc R . .
H14B H 0.2697 0.4944 0.4875 0.034 Uiso 1 1 calc R . .
C15 C 0.24982(8) 0.41873(11) 0.40441(11) 0.0239(4) Uani 1 1 d . . .
C16 C 0.19531(8) 0.41326(13) 0.39350(11) 0.0279(4) Uani 1 1 d . . .
H16 H 0.1731 0.4575 0.4037 0.033 Uiso 1 1 calc R . .
C17 C 0.17441(8) 0.34283(14) 0.36783(12) 0.0301(5) Uani 1 1 d . . .
H17 H 0.1375 0.3378 0.3601 0.036 Uiso 1 1 calc R . .
C18 C 0.20796(8) 0.27954(13) 0.35353(11) 0.0270(4) Uani 1 1 d . . .
H18 H 0.1947 0.2306 0.3350 0.032 Uiso 1 1 calc R . .
C19 C 0.26149(7) 0.28904(12) 0.36690(10) 0.0228(4) Uani 1 1 d . . .
C20 C 0.29755(8) 0.21757(12) 0.35728(11) 0.0268(4) Uani 1 1 d . . .
H20A H 0.2949 0.1838 0.4009 0.032 Uiso 1 1 calc R . .
H20B H 0.2843 0.1855 0.3163 0.032 Uiso 1 1 calc R . .
C21 C 0.45746(8) 0.14572(13) 0.39441(13) 0.0321(5) Uani 1 1 d . . .
C22 C 0.44186(13) 0.09869(15) 0.32668(19) 0.0598(8) Uani 1 1 d . . .
H22A H 0.4033 0.0965 0.3230 0.090 Uiso 1 1 calc R . .
H22B H 0.4560 0.0443 0.3298 0.090 Uiso 1 1 calc R . .
H22C H 0.4563 0.1253 0.2841 0.090 Uiso 1 1 calc R . .
C23 C 0.51768(9) 0.14429(16) 0.40017(18) 0.0485(6) Uani 1 1 d . . .
H23A H 0.5331 0.1681 0.3569 0.073 Uiso 1 1 calc R . .
H23B H 0.5298 0.0889 0.4049 0.073 Uiso 1 1 calc R . .
H23C H 0.5287 0.1749 0.4425 0.073 Uiso 1 1 calc R . .
C24 C 0.43452(14) 0.10641(18) 0.4605(2) 0.0678(10) Uani 1 1 d . . .
H24A H 0.4430 0.1385 0.5030 0.102 Uiso 1 1 calc R . .
H24B H 0.4496 0.0528 0.4660 0.102 Uiso 1 1 calc R . .
H24C H 0.3962 0.1024 0.4554 0.102 Uiso 1 1 calc R . .
C25 C 0.41746(8) 0.60818(12) 0.49644(12) 0.0288(4) Uani 1 1 d . . .
C26 C 0.38853(10) 0.67541(14) 0.45576(16) 0.0443(6) Uani 1 1 d . . .
H26A H 0.4048 0.6829 0.4084 0.066 Uiso 1 1 calc R . .
H26B H 0.3910 0.7252 0.4833 0.066 Uiso 1 1 calc R . .
H26C H 0.3514 0.6609 0.4496 0.066 Uiso 1 1 calc R . .
C27 C 0.47512(10) 0.63260(17) 0.50486(18) 0.0514(7) Uani 1 1 d . . .
H27A H 0.4952 0.5879 0.5249 0.077 Uiso 1 1 calc R . .
H27B H 0.4775 0.6786 0.5373 0.077 Uiso 1 1 calc R . .
H27C H 0.4896 0.6470 0.4577 0.077 Uiso 1 1 calc R . .
C28 C 0.39222(14) 0.59993(17) 0.56971(16) 0.0585(8) Uani 1 1 d . . .
H28A H 0.3546 0.5880 0.5640 0.088 Uiso 1 1 calc R . .
H28B H 0.3963 0.6500 0.5964 0.088 Uiso 1 1 calc R . .
H28C H 0.4093 0.5564 0.5962 0.088 Uiso 1 1 calc R . .
C29 C 0.26646(9) 0.40780(13) 0.21221(12) 0.0320(5) Uani 1 1 d . . .
D29A D 0.2407 0.3736 0.2366 0.048 Uiso 1 1 calc R . .
D29B D 0.2877 0.4360 0.2481 0.048 Uiso 1 1 calc R . .
D29C D 0.2895 0.3748 0.1821 0.048 Uiso 1 1 calc R . .
C30 C 0.19523(10) 0.52590(15) 0.22704(13) 0.0387(5) Uani 1 1 d . . .
D30A D 0.1742 0.5693 0.2065 0.058 Uiso 1 1 calc R . .
D30B D 0.2192 0.5476 0.2635 0.058 Uiso 1 1 calc R . .
D30C D 0.1718 0.4865 0.2494 0.058 Uiso 1 1 calc R . .
C31 C 0.22544(9) 0.19117(14) 0.16775(11) 0.0336(5) Uani 1 1 d . . .
D31A D 0.2009 0.2364 0.1685 0.050 Uiso 1 1 calc R . .
D31B D 0.2573 0.2051 0.1948 0.050 Uiso 1 1 calc R . .
D31C D 0.2086 0.1445 0.1898 0.050 Uiso 1 1 calc R . .
C32 C 0.26839(9) 0.26503(13) 0.05491(13) 0.0344(5) Uani 1 1 d . . .
D32A D 0.2790 0.2660 0.0042 0.052 Uiso 1 1 calc R . .
D32B D 0.2991 0.2765 0.0853 0.052 Uiso 1 1 calc R . .
D32C D 0.2412 0.3055 0.0632 0.052 Uiso 1 1 calc R . .
C33 C 0.10067(11) 0.29342(19) 0.10096(16) 0.0520(7) Uani 1 1 d . . .
D33A D 0.1155 0.2400 0.0938 0.078 Uiso 1 1 calc R . .
D33B D 0.1213 0.3325 0.0737 0.078 Uiso 1 1 calc R . .
D33C D 0.0641 0.2942 0.0842 0.078 Uiso 1 1 calc R . .
C34 C 0.06919(13) 0.41115(16) 0.18797(19) 0.0586(8) Uani 1 1 d . . .
D34A D 0.0339 0.4025 0.1678 0.088 Uiso 1 1 calc R . .
D34B D 0.0891 0.4470 0.1564 0.088 Uiso 1 1 calc R . .
D34C D 0.0660 0.4352 0.2358 0.088 Uiso 1 1 calc R . .
N1 N 0.42172(7) 0.27039(11) 0.27029(10) 0.0306(4) Uani 1 1 d . . .
N2 N 0.44118(7) 0.23178(10) 0.39312(10) 0.0280(4) Uani 1 1 d . . .
N3 N 0.35259(6) 0.23499(10) 0.34468(9) 0.0254(4) Uani 1 1 d . . .
N4 N 0.42101(7) 0.43613(10) 0.22622(10) 0.0294(4) Uani 1 1 d . . .
N5 N 0.39162(7) 0.54981(11) 0.33517(10) 0.0319(4) Uani 1 1 d . . .
N6 N 0.41632(7) 0.52873(10) 0.45953(11) 0.0322(4) Uani 1 1 d . . .
N7 N 0.32726(6) 0.51136(10) 0.41608(9) 0.0253(4) Uani 1 1 d . . .
N8 N 0.28234(6) 0.35736(10) 0.39167(8) 0.0219(3) Uani 1 1 d . . .
O1 O 0.34060(6) 0.24546(9) 0.22356(8) 0.0334(3) Uani 1 1 d . . .
O2 O 0.30478(6) 0.56281(9) 0.30723(8) 0.0342(3) Uani 1 1 d . . .
O3 O 0.19392(8) 0.43252(11) 0.11237(9) 0.0465(4) Uani 1 1 d . . .
O4 O 0.19230(7) 0.15778(10) 0.03611(9) 0.0417(4) Uani 1 1 d . . .
O5 O 0.06724(9) 0.26408(12) 0.23458(15) 0.0673(6) Uani 1 1 d . . .
S1 S 0.23276(2) 0.47878(3) 0.15730(3) 0.03262(12) Uani 1 1 d . . .
S2 S 0.24279(2) 0.16846(3) 0.07687(3) 0.02963(12) Uani 1 1 d . . .
S3 S 0.10263(2) 0.31824(4) 0.19488(3) 0.03877(14) Uani 1 1 d . . .

loop_
_atom_site_aniso_label
_atom_site_aniso_U_11
_atom_site_aniso_U_22
_atom_site_aniso_U_33
_atom_site_aniso_U_23
_atom_site_aniso_U_13
_atom_site_aniso_U_12
C1 0.0315(10) 0.0168(9) 0.0286(10) -0.0007(8) -0.0011(8) 0.0019(7)
C2 0.0332(11) 0.0204(10) 0.0520(14) -0.0008(10) -0.0065(10) -0.0044(9)
C3 0.0371(11) 0.0270(11) 0.0294(11) -0.0080(9) -0.0071(9) 0.0081(9)
C4 0.0412(12) 0.0270(11) 0.0358(12) -0.0038(10) 0.0116(10) -0.0030(9)
C5 0.0357(11) 0.0315(11) 0.0242(10) -0.0030(8) 0.0096(8) -0.0068(9)
C6 0.0544(14) 0.0442(14) 0.0252(11) -0.0061(10) 0.0080(10) -0.0137(12)
C7 0.0544(15) 0.0629(18) 0.0274(12) 0.0086(12) 0.0013(11) -0.0039(13)
C8 0.0490(13) 0.0400(14) 0.0372(13) 0.0151(11) 0.0121(11) 0.0045(11)
C9 0.0398(12) 0.0283(11) 0.0334(12) 0.0028(9) 0.0167(10) -0.0027(9)
C10 0.0566(15) 0.0254(11) 0.0444(15) -0.0018(10) 0.0213(12) -0.0069(11)
C11 0.0328(10) 0.0170(9) 0.0285(10) -0.0070(8) -0.0006(8) -0.0015(8)
C12 0.0272(10) 0.0418(13) 0.0537(15) -0.0178(12) 0.0021(10) 0.0049(10)
C13 0.0399(12) 0.0197(10) 0.0440(13) 0.0028(9) -0.0157(10) -0.0025(9)
C14 0.0283(10) 0.0263(10) 0.0296(10) -0.0039(9) 0.0032(8) 0.0017(8)
C15 0.0255(9) 0.0253(10) 0.0210(9) 0.0036(8) 0.0019(7) -0.0003(8)
C16 0.0243(9) 0.0310(11) 0.0283(11) 0.0043(9) 0.0036(8) 0.0028(8)
C17 0.0199(9) 0.0419(12) 0.0285(10) 0.0042(9) 0.0002(8) -0.0045(9)
C18 0.0269(10) 0.0302(11) 0.0238(10) 0.0026(8) 0.0003(8) -0.0084(8)
C19 0.0272(9) 0.0244(10) 0.0167(9) 0.0046(7) 0.0017(7) -0.0029(8)
C20 0.0308(10) 0.0216(10) 0.0280(10) 0.0010(8) 0.0011(8) -0.0015(8)
C21 0.0322(11) 0.0206(10) 0.0435(13) 0.0004(9) -0.0023(10) 0.0056(8)
C22 0.0674(18) 0.0266(13) 0.086(2) -0.0205(14) -0.0285(17) 0.0171(12)
C23 0.0347(12) 0.0348(12) 0.0759(19) -0.0023(13) -0.0079(13) 0.0092(10)
C24 0.083(2) 0.0377(16) 0.083(2) 0.0242(16) 0.0277(19) 0.0216(15)
C25 0.0291(11) 0.0232(10) 0.0342(11) -0.0035(9) -0.0054(9) -0.0032(8)
C26 0.0492(14) 0.0255(12) 0.0581(16) -0.0114(11) -0.0171(12) 0.0047(10)
C27 0.0369(13) 0.0410(14) 0.076(2) -0.0069(14) -0.0111(13) -0.0083(11)
C28 0.088(2) 0.0441(15) 0.0429(16) -0.0077(13) 0.0053(15) -0.0206(14)
C29 0.0426(12) 0.0256(10) 0.0279(11) 0.0018(8) -0.0068(9) 0.0030(9)
C30 0.0436(13) 0.0372(13) 0.0351(12) -0.0048(10) -0.0029(10) 0.0039(10)
C31 0.0339(11) 0.0433(12) 0.0235(11) 0.0023(10) -0.0015(8) -0.0015(9)
C32 0.0420(12) 0.0307(11) 0.0306(11) 0.0029(9) 0.0030(9) -0.0024(9)
C33 0.0463(15) 0.0598(17) 0.0500(16) -0.0119(14) -0.0168(12) 0.0097(13)
C34 0.0681(19) 0.0337(13) 0.074(2) 0.0006(14) 0.0090(16) 0.0069(12)
N1 0.0337(9) 0.0258(9) 0.0322(9) 0.0014(8) 0.0018(8) -0.0019(7)
N2 0.0292(8) 0.0187(8) 0.0361(10) -0.0028(7) -0.0051(7) 0.0023(7)
N3 0.0242(8) 0.0241(8) 0.0277(9) -0.0012(7) -0.0012(7) 0.0032(7)
N4 0.0366(10) 0.0260(9) 0.0256(9) -0.0004(7) 0.0084(7) -0.0034(7)
N5 0.0324(9) 0.0297(9) 0.0335(10) -0.0074(8) 0.0081(8) -0.0045(8)
N6 0.0281(9) 0.0236(9) 0.0448(11) -0.0049(8) -0.0074(8) 0.0042(7)
N7 0.0265(8) 0.0215(8) 0.0279(9) -0.0014(7) -0.0029(7) -0.0017(7)
N8 0.0219(8) 0.0236(8) 0.0204(8) 0.0025(7) 0.0007(6) -0.0016(6)
O1 0.0382(8) 0.0328(8) 0.0292(8) 0.0020(6) -0.0029(6) -0.0037(7)
O2 0.0422(9) 0.0302(8) 0.0303(8) 0.0012(6) -0.0090(6) 0.0009(7)
O3 0.0584(11) 0.0498(11) 0.0312(9) -0.0062(8) -0.0119(8) 0.0108(8)
O4 0.0477(10) 0.0476(10) 0.0297(8) 0.0000(7) -0.0092(7) -0.0057(8)
O5 0.0686(13) 0.0438(11) 0.0895(17) 0.0129(11) 0.0257(12) 0.0020(10)
S1 0.0432(3) 0.0279(3) 0.0267(3) 0.0064(2) 0.0011(2) 0.0027(2)
S2 0.0350(3) 0.0268(2) 0.0271(2) 0.0005(2) -0.0011(2) 0.0016(2)
S3 0.0344(3) 0.0403(3) 0.0416(3) 0.0024(3) 0.0020(2) 0.0011(2)

loop_
_atom_type_symbol
_atom_type_description
_atom_type_scat_dispersion_real
_atom_type_scat_dispersion_imag
_atom_type_scat_source
C C 0.0033 0.0016 'International Tables Vol C Tables 4.2.6.8 and 6.1.1.4'
H H 0.0000 0.0000 'International Tables Vol C Tables 4.2.6.8 and 6.1.1.4'
D D 0.0000 0.0000 'International Tables Vol C Tables 4.2.6.8 and 6.1.1.4'
N N 0.0061 0.0033 'International Tables Vol C Tables 4.2.6.8 and 6.1.1.4'
O O 0.0106 0.0060 'International Tables Vol C Tables 4.2.6.8 and 6.1.1.4'
S S 0.1246 0.1234 'International Tables Vol C Tables 4.2.6.8 and 6.1.1.4'

loop_
_geom_angle_atom_site_label_1
_geom_angle_atom_site_label_2
_geom_angle_atom_site_label_3
_geom_angle
_geom_angle_site_symmetry_1
_geom_angle_site_symmetry_3
_geom_angle_publ_flag
O1 C1 N3 122.38(19) . . ?
O1 C1 N1 121.59(19) . . ?
N3 C1 N1 115.95(18) . . ?
N2 C2 N1 113.14(17) . . ?
N2 C2 H2A 109.0 . . ?
N1 C2 H2A 109.0 . . ?
N2 C2 H2B 109.0 . . ?
N1 C2 H2B 109.0 . . ?
H2A C2 H2B 107.8 . . ?
N2 C3 N3 112.53(17) . . ?
N2 C3 H3A 109.1 . . ?
N3 C3 H3A 109.1 . . ?
N2 C3 H3B 109.1 . . ?
N3 C3 H3B 109.1 . . ?
H3A C3 H3B 107.8 . . ?
N1 C4 C5 114.18(17) . . ?
N1 C4 H4A 108.7 . . ?
C5 C4 H4A 108.7 . . ?
N1 C4 H4B 108.7 . . ?
C5 C4 H4B 108.7 . . ?
H4A C4 H4B 107.6 . . ?
N4 C5 C6 122.2(2) . . ?
N4 C5 C4 116.79(19) . . ?
C6 C5 C4 121.0(2) . . ?
C7 C6 C5 119.3(2) . . ?
C7 C6 H6 120.4 . . ?
C5 C6 H6 120.4 . . ?
C6 C7 C8 118.7(2) . . ?
C6 C7 H7 120.6 . . ?
C8 C7 H7 120.6 . . ?
C7 C8 C9 118.8(2) . . ?
C7 C8 H8 120.6 . . ?
C9 C8 H8 120.6 . . ?
N4 C9 C8 123.0(2) . . ?
N4 C9 C10 116.6(2) . . ?
C8 C9 C10 120.4(2) . . ?
N5 C10 C9 114.58(18) . . ?
N5 C10 H10A 108.6 . . ?
C9 C10 H10A 108.6 . . ?
N5 C10 H10B 108.6 . . ?
C9 C10 H10B 108.6 . . ?
H10A C10 H10B 107.6 . . ?
O2 C11 N7 122.08(19) . . ?
O2 C11 N5 121.8(2) . . ?
N7 C11 N5 116.11(19) . . ?
N6 C12 N5 113.39(18) . . ?
N6 C12 H12A 108.9 . . ?
N5 C12 H12A 108.9 . . ?
N6 C12 H12B 108.9 . . ?
N5 C12 H12B 108.9 . . ?
H12A C12 H12B 107.7 . . ?
N6 C13 N7 111.98(18) . . ?
N6 C13 H13A 109.2 . . ?
N7 C13 H13A 109.2 . . ?
N6 C13 H13B 109.2 . . ?
N7 C13 H13B 109.2 . . ?
H13A C13 H13B 107.9 . . ?
N7 C14 C15 115.61(17) . . ?
N7 C14 H14A 108.4 . . ?
C15 C14 H14A 108.4 . . ?
N7 C14 H14B 108.4 . . ?
C15 C14 H14B 108.4 . . ?
H14A C14 H14B 107.4 . . ?
N8 C15 C16 122.18(18) . . ?
N8 C15 C14 118.63(18) . . ?
C16 C15 C14 119.15(18) . . ?
C17 C16 C15 119.09(19) . . ?
C17 C16 H16 120.5 . . ?
C15 C16 H16 120.5 . . ?
C16 C17 C18 118.98(18) . . ?
C16 C17 H17 120.5 . . ?
C18 C17 H17 120.5 . . ?
C17 C18 C19 118.61(19) . . ?
C17 C18 H18 120.7 . . ?
C19 C18 H18 120.7 . . ?
N8 C19 C18 122.97(19) . . ?
N8 C19 C20 118.35(17) . . ?
C18 C19 C20 118.57(18) . . ?
N3 C20 C19 116.28(16) . . ?
N3 C20 H20A 108.2 . . ?
C19 C20 H20A 108.2 . . ?
N3 C20 H20B 108.2 . . ?
C19 C20 H20B 108.2 . . ?
H20A C20 H20B 107.4 . . ?
N2 C21 C24 109.0(2) . . ?
N2 C21 C23 106.92(18) . . ?
C24 C21 C23 108.7(2) . . ?
N2 C21 C22 114.08(18) . . ?
C24 C21 C22 110.2(2) . . ?
C23 C21 C22 107.8(2) . . ?
C21 C22 H22A 109.5 . . ?
C21 C22 H22B 109.5 . . ?
H22A C22 H22B 109.5 . . ?
C21 C22 H22C 109.5 . . ?
H22A C22 H22C 109.5 . . ?
H22B C22 H22C 109.5 . . ?
C21 C23 H23A 109.5 . . ?
C21 C23 H23B 109.5 . . ?
H23A C23 H23B 109.5 . . ?
C21 C23 H23C 109.5 . . ?
H23A C23 H23C 109.5 . . ?
H23B C23 H23C 109.5 . . ?
C21 C24 H24A 109.5 . . ?
C21 C24 H24B 109.5 . . ?
H24A C24 H24B 109.5 . . ?
C21 C24 H24C 109.5 . . ?
H24A C24 H24C 109.5 . . ?
H24B C24 H24C 109.5 . . ?
N6 C25 C28 108.91(19) . . ?
N6 C25 C27 107.67(19) . . ?
C28 C25 C27 109.7(2) . . ?
N6 C25 C26 114.46(18) . . ?
C28 C25 C26 107.9(2) . . ?
C27 C25 C26 108.1(2) . . ?
C25 C26 H26A 109.5 . . ?
C25 C26 H26B 109.5 . . ?
H26A C26 H26B 109.5 . . ?
C25 C26 H26C 109.5 . . ?
H26A C26 H26C 109.5 . . ?
H26B C26 H26C 109.5 . . ?
C25 C27 H27A 109.5 . . ?
C25 C27 H27B 109.5 . . ?
H27A C27 H27B 109.5 . . ?
C25 C27 H27C 109.5 . . ?
H27A C27 H27C 109.5 . . ?
H27B C27 H27C 109.5 . . ?
C25 C28 H28A 109.5 . . ?
C25 C28 H28B 109.5 . . ?
H28A C28 H28B 109.5 . . ?
C25 C28 H28C 109.5 . . ?
H28A C28 H28C 109.5 . . ?
H28B C28 H28C 109.5 . . ?
S1 C29 D29A 109.5 . . ?
S1 C29 D29B 109.5 . . ?
D29A C29 D29B 109.5 . . ?
S1 C29 D29C 109.5 . . ?
D29A C29 D29C 109.5 . . ?
D29B C29 D29C 109.5 . . ?
S1 C30 D30A 109.5 . . ?
S1 C30 D30B 109.5 . . ?
D30A C30 D30B 109.5 . . ?
S1 C30 D30C 109.5 . . ?
D30A C30 D30C 109.5 . . ?
D30B C30 D30C 109.5 . . ?
S2 C31 D31A 109.5 . . ?
S2 C31 D31B 109.5 . . ?
D31A C31 D31B 109.5 . . ?
S2 C31 D31C 109.5 . . ?
D31A C31 D31C 109.5 . . ?
D31B C31 D31C 109.5 . . ?
S2 C32 D32A 109.5 . . ?
S2 C32 D32B 109.5 . . ?
D32A C32 D32B 109.5 . . ?
S2 C32 D32C 109.5 . . ?
D32A C32 D32C 109.5 . . ?
D32B C32 D32C 109.5 . . ?
S3 C33 D33A 109.5 . . ?
S3 C33 D33B 109.5 . . ?
D33A C33 D33B 109.5 . . ?
S3 C33 D33C 109.5 . . ?
D33A C33 D33C 109.5 . . ?
D33B C33 D33C 109.5 . . ?
S3 C34 D34A 109.5 . . ?
S3 C34 D34B 109.5 . . ?
D34A C34 D34B 109.5 . . ?
S3 C34 D34C 109.5 . . ?
D34A C34 D34C 109.5 . . ?
D34B C34 D34C 109.5 . . ?
C1 N1 C4 117.84(18) . . ?
C1 N1 C2 123.21(18) . . ?
C4 N1 C2 118.17(18) . . ?
C2 N2 C3 107.59(17) . . ?
C2 N2 C21 117.06(17) . . ?
C3 N2 C21 117.90(17) . . ?
C1 N3 C20 119.88(16) . . ?
C1 N3 C3 120.68(17) . . ?
C20 N3 C3 118.35(17) . . ?
C9 N4 C5 117.9(2) . . ?
C11 N5 C12 123.15(19) . . ?
C11 N5 C10 118.5(2) . . ?
C12 N5 C10 118.0(2) . . ?
C13 N6 C12 107.36(19) . . ?
C13 N6 C25 118.46(18) . . ?
C12 N6 C25 116.25(19) . . ?
C11 N7 C14 119.52(17) . . ?
C11 N7 C13 120.86(17) . . ?
C14 N7 C13 118.77(18) . . ?
C15 N8 C19 118.16(16) . . ?
O3 S1 C29 106.77(10) . . ?
O3 S1 C30 106.28(11) . . ?
C29 S1 C30 97.65(11) . . ?
O4 S2 C31 107.05(10) . . ?
O4 S2 C32 107.60(11) . . ?
C31 S2 C32 96.49(11) . . ?
O5 S3 C34 106.48(14) . . ?
O5 S3 C33 109.15(16) . . ?
C34 S3 C33 96.83(15) . . ?

loop_
_geom_bond_atom_site_label_1
_geom_bond_atom_site_label_2
_geom_bond_distance
_geom_bond_site_symmetry_2
_geom_bond_publ_flag
C1 O1 1.239(3) . ?
C1 N3 1.362(3) . ?
C1 N1 1.363(3) . ?
C2 N2 1.436(3) . ?
C2 N1 1.469(3) . ?
C2 H2A 0.9900 . ?
C2 H2B 0.9900 . ?
C3 N2 1.440(3) . ?
C3 N3 1.472(3) . ?
C3 H3A 0.9900 . ?
C3 H3B 0.9900 . ?
C4 N1 1.455(3) . ?
C4 C5 1.512(3) . ?
C4 H4A 0.9900 . ?
C4 H4B 0.9900 . ?
C5 N4 1.341(3) . ?
C5 C6 1.389(3) . ?
C6 C7 1.376(4) . ?
C6 H6 0.9500 . ?
C7 C8 1.378(4) . ?
C7 H7 0.9500 . ?
C8 C9 1.382(4) . ?
C8 H8 0.9500 . ?
C9 N4 1.337(3) . ?
C9 C10 1.516(3) . ?
C10 N5 1.456(3) . ?
C10 H10A 0.9900 . ?
C10 H10B 0.9900 . ?
C11 O2 1.237(3) . ?
C11 N7 1.359(3) . ?
C11 N5 1.364(3) . ?
C12 N6 1.442(3) . ?
C12 N5 1.456(3) . ?
C12 H12A 0.9900 . ?
C12 H12B 0.9900 . ?
C13 N6 1.441(3) . ?
C13 N7 1.474(3) . ?
C13 H13A 0.9900 . ?
C13 H13B 0.9900 . ?
C14 N7 1.446(3) . ?
C14 C15 1.521(3) . ?
C14 H14A 0.9900 . ?
C14 H14B 0.9900 . ?
C15 N8 1.338(3) . ?
C15 C16 1.400(3) . ?
C16 C17 1.378(3) . ?
C16 H16 0.9500 . ?
C17 C18 1.384(3) . ?
C17 H17 0.9500 . ?
C18 C19 1.389(3) . ?
C18 H18 0.9500 . ?
C19 N8 1.341(3) . ?
C19 C20 1.516(3) . ?
C20 N3 1.445(3) . ?
C20 H20A 0.9900 . ?
C20 H20B 0.9900 . ?
C21 N2 1.498(3) . ?
C21 C24 1.510(4) . ?
C21 C23 1.531(3) . ?
C21 C22 1.537(4) . ?
C22 H22A 0.9800 . ?
C22 H22B 0.9800 . ?
C22 H22C 0.9800 . ?
C23 H23A 0.9800 . ?
C23 H23B 0.9800 . ?
C23 H23C 0.9800 . ?
C24 H24A 0.9800 . ?
C24 H24B 0.9800 . ?
C24 H24C 0.9800 . ?
C25 N6 1.496(3) . ?
C25 C28 1.512(4) . ?
C25 C27 1.526(3) . ?
C25 C26 1.542(3) . ?
C26 H26A 0.9800 . ?
C26 H26B 0.9800 . ?
C26 H26C 0.9800 . ?
C27 H27A 0.9800 . ?
C27 H27B 0.9800 . ?
C27 H27C 0.9800 . ?
C28 H28A 0.9800 . ?
C28 H28B 0.9800 . ?
C28 H28C 0.9800 . ?
C29 S1 1.784(2) . ?
C29 D29A 0.9800 . ?
C29 D29B 0.9800 . ?
C29 D29C 0.9800 . ?
C30 S1 1.792(2) . ?
C30 D30A 0.9800 . ?
C30 D30B 0.9800 . ?
C30 D30C 0.9800 . ?
C31 S2 1.787(2) . ?
C31 D31A 0.9800 . ?
C31 D31B 0.9800 . ?
C31 D31C 0.9800 . ?
C32 S2 1.789(2) . ?
C32 D32A 0.9800 . ?
C32 D32B 0.9800 . ?
C32 D32C 0.9800 . ?
C33 S3 1.796(3) . ?
C33 D33A 0.9800 . ?
C33 D33B 0.9800 . ?
C33 D33C 0.9800 . ?
C34 S3 1.776(3) . ?
C34 D34A 0.9800 . ?
C34 D34B 0.9800 . ?
C34 D34C 0.9800 . ?
O3 S1 1.5058(19) . ?
O4 S2 1.4987(17) . ?
O5 S3 1.474(2) . ?

loop_
_geom_torsion_atom_site_label_1
_geom_torsion_atom_site_label_2
_geom_torsion_atom_site_label_3
_geom_torsion_atom_site_label_4
_geom_torsion
_geom_torsion_site_symmetry_1
_geom_torsion_site_symmetry_2
_geom_torsion_site_symmetry_3
_geom_torsion_site_symmetry_4
_geom_torsion_publ_flag
N1 C4 C5 N4 46.5(3) . . . . ?
N1 C4 C5 C6 -133.1(2) . . . . ?
N4 C5 C6 C7 0.9(3) . . . . ?
C4 C5 C6 C7 -179.6(2) . . . . ?
C5 C6 C7 C8 -0.1(4) . . . . ?
C6 C7 C8 C9 -0.5(4) . . . . ?
C7 C8 C9 N4 0.3(4) . . . . ?
C7 C8 C9 C10 178.9(2) . . . . ?
N4 C9 C10 N5 -43.3(3) . . . . ?
C8 C9 C10 N5 138.0(2) . . . . ?
N7 C14 C15 N8 27.9(3) . . . . ?
N7 C14 C15 C16 -154.35(19) . . . . ?
N8 C15 C16 C17 -1.0(3) . . . . ?
C14 C15 C16 C17 -178.58(19) . . . . ?
C15 C16 C17 C18 0.0(3) . . . . ?
C16 C17 C18 C19 1.2(3) . . . . ?
C17 C18 C19 N8 -1.4(3) . . . . ?
C17 C18 C19 C20 174.86(18) . . . . ?
N8 C19 C20 N3 -26.3(3) . . . . ?
C18 C19 C20 N3 157.25(18) . . . . ?
O1 C1 N1 C4 9.9(3) . . . . ?
N3 C1 N1 C4 -173.30(17) . . . . ?
O1 C1 N1 C2 179.57(18) . . . . ?
N3 C1 N1 C2 -3.6(3) . . . . ?
C5 C4 N1 C1 68.4(2) . . . . ?
C5 C4 N1 C2 -101.8(2) . . . . ?
N2 C2 N1 C1 26.2(3) . . . . ?
N2 C2 N1 C4 -164.12(18) . . . . ?
N1 C2 N2 C3 -51.3(2) . . . . ?
N1 C2 N2 C21 84.2(2) . . . . ?
N3 C3 N2 C2 57.2(2) . . . . ?
N3 C3 N2 C21 -77.9(2) . . . . ?
C24 C21 N2 C2 -177.3(2) . . . . ?
C23 C21 N2 C2 65.4(3) . . . . ?
C22 C21 N2 C2 -53.7(3) . . . . ?
C24 C21 N2 C3 -46.4(3) . . . . ?
C23 C21 N2 C3 -163.7(2) . . . . ?
C22 C21 N2 C3 77.2(3) . . . . ?
O1 C1 N3 C20 -6.0(3) . . . . ?
N1 C1 N3 C20 177.24(17) . . . . ?
O1 C1 N3 C3 -173.82(18) . . . . ?
N1 C1 N3 C3 9.4(3) . . . . ?
C19 C20 N3 C1 -84.4(2) . . . . ?
C19 C20 N3 C3 83.8(2) . . . . ?
N2 C3 N3 C1 -37.9(3) . . . . ?
N2 C3 N3 C20 154.08(17) . . . . ?
C8 C9 N4 C5 0.4(3) . . . . ?
C10 C9 N4 C5 -178.16(19) . . . . ?
C6 C5 N4 C9 -1.0(3) . . . . ?
C4 C5 N4 C9 179.43(18) . . . . ?
O2 C11 N5 C12 177.83(19) . . . . ?
N7 C11 N5 C12 0.5(3) . . . . ?
O2 C11 N5 C10 -9.0(3) . . . . ?
N7 C11 N5 C10 173.73(18) . . . . ?
N6 C12 N5 C11 -24.6(3) . . . . ?
N6 C12 N5 C10 162.19(19) . . . . ?
C9 C10 N5 C11 -75.8(3) . . . . ?
C9 C10 N5 C12 97.8(3) . . . . ?
N7 C13 N6 C12 -57.5(2) . . . . ?
N7 C13 N6 C25 76.7(3) . . . . ?
N5 C12 N6 C13 51.7(2) . . . . ?
N5 C12 N6 C25 -83.6(2) . . . . ?
C28 C25 N6 C13 42.6(3) . . . . ?
C27 C25 N6 C13 161.5(2) . . . . ?
C26 C25 N6 C13 -78.3(3) . . . . ?
C28 C25 N6 C12 172.8(2) . . . . ?
C27 C25 N6 C12 -68.3(2) . . . . ?
C26 C25 N6 C12 52.0(3) . . . . ?
O2 C11 N7 C14 6.6(3) . . . . ?
N5 C11 N7 C14 -176.06(17) . . . . ?
O2 C11 N7 C13 175.94(18) . . . . ?
N5 C11 N7 C13 -6.8(3) . . . . ?
C15 C14 N7 C11 79.4(2) . . . . ?
C15 C14 N7 C13 -90.1(2) . . . . ?
N6 C13 N7 C11 36.9(3) . . . . ?
N6 C13 N7 C14 -153.72(19) . . . . ?
C16 C15 N8 C19 0.8(3) . . . . ?
C14 C15 N8 C19 178.39(17) . . . . ?
C18 C19 N8 C15 0.4(3) . . . . ?
C20 C19 N8 C15 -175.83(17) . . . . ?
